data_1560287
loop_
_publ_author_name
'Gao, Ying'
'Duan, Fang-Fang'
'Liu, Lin'
'Peng, Xiao-Gang'
'Meng, Xiang-Gao'
'Ruan, Han-Li'

_publ_section_title
;
 Hypothemycin-Type Resorcylic Acid Lactones with Immunosuppressive
 Activities from a <i>Podospora</i> sp.
;
_journal_issue 2
_journal_name_full 'Journal of natural products'
_journal_page_first 483
_journal_page_last 494
_journal_paper_doi 10.1021/acs.jnatprod.0c01344
_journal_volume 84
_journal_year 2021
_chemical_absolute_configuration ad
_chemical_formula_moiety 'C22 H28 O7'
_chemical_formula_sum 'C22 H28 O7'
_chemical_formula_weight 404.44
_space_group_crystal_system monoclinic
_space_group_IT_number 4
_space_group_name_Hall 'P 2yb'
_space_group_name_H-M_alt 'P 1 21 1'
_atom_sites_solution_hydrogens geom
_atom_sites_solution_primary direct
_audit_creation_date 2020-08-14
_audit_creation_method
;
Olex2 1.2
(compiled 2018.05.29 svn.r3508 for OlexSys, GUI svn.r5506)
;
_cell_angle_alpha 90
_cell_angle_beta 97.6959(12)
_cell_angle_gamma 90
_cell_formula_units_Z 2
_cell_length_a 5.59493(8)
_cell_length_b 16.1943(2)
_cell_length_c 11.21004(14)
_cell_measurement_reflns_used 12565
_cell_measurement_temperature 100.00(10)
_cell_measurement_theta_max 73.7890
_cell_measurement_theta_min 3.9830
_cell_volume 1006.55(2)
_computing_cell_refinement 'CrysAlisPro 1.171.39.28b (Rigaku OD, 2015)'
_computing_data_collection 'CrysAlisPro 1.171.39.28b (Rigaku OD, 2015)'
_computing_data_reduction 'CrysAlisPro 1.171.39.28b (Rigaku OD, 2015)'
_computing_molecular_graphics 'Olex2 (Dolomanov et al., 2009)'
_computing_publication_material 'Olex2 (Dolomanov et al., 2009)'
_computing_structure_refinement 'XL (Sheldrick, 2008)'
_computing_structure_solution 'XS (Sheldrick, 2008)'
_diffrn_ambient_environment N~2~
_diffrn_ambient_temperature 100.00(10)
_diffrn_detector 'CCD plate'
_diffrn_measured_fraction_theta_full 0.998
_diffrn_measured_fraction_theta_max 0.991
_diffrn_measurement_details
;
List of Runs (angles in degrees, time in seconds):

  # Type    Start    End  Width  t~exp~   \w     \q     \k     \f   Frames
--------------------------------------------------------------------------
  1  \w     53.00  88.00   0.50    0.50    --    0.00  38.00 -90.00   70
  2  \w     51.00  80.00   0.50    0.50    --    0.00  38.00  30.00   58
  3  \w    -42.00  -2.00   0.50    0.50    --    0.00 -77.00 -60.00   80
  4  \w     56.00  82.00   0.50    0.50    --    0.00  19.00 -60.00   52
  5  \w     21.00  66.00   0.50    0.50    --    0.00  19.00-180.00   90
  6  \w    -18.00  30.00   0.50    0.50    --    0.00  19.00 -60.00   96
  7  \w    -13.00  36.00   0.50    0.50    --    0.00  38.00  30.00   98
  8  \w    -30.00  11.00   0.50    0.50    --    0.00 -82.00 -30.00   82
  9  \w    -11.00  18.00   0.50    0.50    --    0.00  38.00 -90.00   58
 10  \w    -33.00  31.00   0.50    0.50    --    0.00 -82.00-120.00  128
 11  \w      2.00  80.00   0.50    0.50    --    0.00  38.00  90.00  156
 12  \w    -18.00   8.00   0.50    0.50    --    0.00  19.00-180.00   52
 13  \w     70.00 179.00   0.50    2.00    --   94.60  65.00  78.44  218
 14  \w     70.00 177.00   0.50    2.00    --   94.60  65.00  60.13  214
 15  \w     68.00  94.00   0.50    2.00    --   94.60  70.00  86.71   52
 16  \w    106.00 184.00   0.50    2.00    --   94.60  67.00 133.52  156
 17  \w     69.00  99.00   0.50    2.00    --   94.60  67.00 133.52   60
 18  \w     67.00 138.00   0.50    2.00    --   94.60  71.00-139.18  142
 19  \w     70.00 107.00   0.50    2.00    --   94.60  63.00-137.25   74
 20  \w    137.00 179.00   0.50    2.00    --   94.60  54.00 -70.35   84
 21  \w     73.00 110.00   0.50    2.00    --   94.60  54.00 -70.35   74
 22  \w    155.00 184.00   0.50    2.00    --   94.60  69.00 -48.75   58
 23  \w     71.00 115.00   0.50    2.00    --   94.60  60.00 162.94   88
 24  \w    141.00 167.00   0.50    2.00    --   94.60  60.00 162.94   52
 25  \w     66.00  91.00   0.50    2.00    --   94.60  75.00 -31.66   50
 26  \w     13.00 117.00   0.50    2.00    --   94.60 -61.00 -30.00  208
 27  \w    133.00 158.00   0.50    2.00    --   94.60  74.00-166.79   50
 28  \w     38.00 122.00   0.50    2.00    --   94.60 -82.00  90.00  168
 29  \w     30.00  56.00   0.50    2.00    --   94.60 -82.00-150.00   52
 30  \w     76.00 122.00   0.50    2.00    --   94.60 -82.00-150.00   92
 31  \w     66.00  92.00   0.50    2.00    --   94.60  74.00-166.79   52
 32  \w     68.00  94.00   0.50    2.00    --   94.60  69.00 -48.75   52
 33  \w     67.00 182.00   0.50    2.00    --   94.60  73.00-125.00  230
 34  \w     72.00  98.00   0.50    2.00    --   94.60  61.00 -90.00   52
 35  \w     67.00 103.00   0.50    2.00    --   94.60  71.00 167.10   72
 36  \w     75.00 182.00   0.50    2.00    --   94.60  45.00-150.00  214
 37  \w      5.00 122.00   0.50    2.00    --   94.60 -82.00-180.00  234
 38  \w    134.00 181.00   0.50    2.00    --   94.60  61.00 -90.00   94
 39  \w     71.00 102.00   0.50    2.00    --   94.60  61.00 150.00   62
 40  \w     68.00  93.00   0.50    2.00    --   94.60  70.00 101.32   50
 41  \w    159.00 184.00   0.50    2.00    --   94.60  69.00   8.61   50
 42  \w     69.00  95.00   0.50    2.00    --   94.60  68.00 113.31   52
 43  \w     71.00 142.00   0.50    2.00    --   94.60  60.00  10.29  142
 44  \w    146.00 174.00   0.50    2.00    --   94.60  60.00  10.29   56
 45  \w     71.00 120.00   0.50    2.00    --   94.60  61.00 -30.00   98
 46  \w     72.00  98.00   0.50    2.00    --   94.60  61.00 -60.00   52
 47  \w     94.00 126.00   0.50    2.00    --   94.60 -82.00-120.00   64
 48  \w     70.00  96.00   0.50    2.00    --   94.60  69.00   8.61   52
 49  \w     67.00 109.00   0.50    2.00    --   94.60  71.00 -16.10   84
 50  \w     66.00 180.00   0.50    2.00    --   94.60  74.00  23.90  228
 51  \w    144.00 169.00   0.50    2.00    --   94.60  70.00  86.71   50
 52  \w    147.00 172.00   0.50    2.00    --   94.60  63.00-137.25   50
 53  \w     70.00  96.00   0.50    2.00    --   94.60  64.00  51.03   52
 54  \w     63.00 125.00   0.50    2.00    --   94.60 -82.00   0.00  124
 55  \w     72.00 119.00   0.50    2.00    --   94.60  56.00 -58.96   94
;
_diffrn_measurement_device 'four-circle diffractometer'
_diffrn_measurement_device_type 'XtaLAB AFC12 (RINC): Kappa single'
_diffrn_measurement_method '\w scans'
_diffrn_orient_matrix_type 'CrysAlisPro convention (1999,Acta A55,543-557)'
_diffrn_orient_matrix_UB_11 0.0506037000
_diffrn_orient_matrix_UB_12 0.0716356000
_diffrn_orient_matrix_UB_13 0.0903213000
_diffrn_orient_matrix_UB_21 0.0820331000
_diffrn_orient_matrix_UB_22 -0.0623264000
_diffrn_orient_matrix_UB_23 0.1010331000
_diffrn_orient_matrix_UB_31 0.2605890000
_diffrn_orient_matrix_UB_32 0.0057087000
_diffrn_orient_matrix_UB_33 -0.0294977000
_diffrn_radiation_monochromator graphite
_diffrn_radiation_probe x-ray
_diffrn_radiation_type CuK\a
_diffrn_radiation_wavelength 1.54184
_diffrn_reflns_av_R_equivalents 0.0628
_diffrn_reflns_av_unetI/netI 0.0396
_diffrn_reflns_Laue_measured_fraction_full 0.998
_diffrn_reflns_Laue_measured_fraction_max 0.991
_diffrn_reflns_limit_h_max 6
_diffrn_reflns_limit_h_min -6
_diffrn_reflns_limit_k_max 19
_diffrn_reflns_limit_k_min -20
_diffrn_reflns_limit_l_max 13
_diffrn_reflns_limit_l_min -13
_diffrn_reflns_number 20220
_diffrn_reflns_point_group_measured_fraction_full 0.996
_diffrn_reflns_point_group_measured_fraction_max 0.982
_diffrn_reflns_theta_full 67.684
_diffrn_reflns_theta_max 73.917
_diffrn_reflns_theta_min 3.979
_diffrn_source 'fine-focus sealed X-ray tube'
_diffrn_source_type 'Enhance (Cu) X-ray Source'
_exptl_absorpt_coefficient_mu 0.819
_exptl_absorpt_correction_T_max 1.00000
_exptl_absorpt_correction_T_min 0.56665
_exptl_absorpt_correction_type multi-scan
_exptl_absorpt_process_details
;
CrysAlisPro 1.171.39.28b (Rigaku Oxford Diffraction, 2015)
Empirical absorption correction using spherical harmonics,
 implemented in SCALE3 ABSPACK scaling algorithm.
;
_exptl_crystal_colour colourless
_exptl_crystal_colour_primary colourless
_exptl_crystal_density_diffrn 1.334
_exptl_crystal_description block
_exptl_crystal_F_000 432
_exptl_crystal_size_max 0.12
_exptl_crystal_size_mid 0.1
_exptl_crystal_size_min 0.1
_refine_diff_density_max 0.246
_refine_diff_density_min -0.215
_refine_diff_density_rms 0.052
_refine_ls_abs_structure_details
;
 Flack x determined using 1740 quotients [(I+)-(I-)]/[(I+)+(I-)]
 (Parsons, Flack and Wagner, Acta Cryst. B69 (2013) 249-259).
;
_refine_ls_abs_structure_Flack -0.06(10)
_refine_ls_extinction_method none
_refine_ls_goodness_of_fit_ref 1.090
_refine_ls_hydrogen_treatment constr
_refine_ls_matrix_type full
_refine_ls_number_parameters 267
_refine_ls_number_reflns 3983
_refine_ls_number_restraints 1
_refine_ls_restrained_S_all 1.090
_refine_ls_R_factor_all 0.0408
_refine_ls_R_factor_gt 0.0394
_refine_ls_shift/su_max 0.000
_refine_ls_shift/su_mean 0.000
_refine_ls_structure_factor_coef Fsqd
_refine_ls_weighting_details 'w=1/[\s^2^(Fo^2^)+(0.0723P)^2^+0.0897P] where P=(Fo^2^+2Fc^2^)/3'
_refine_ls_weighting_scheme calc
_refine_ls_wR_factor_gt 0.1072
_refine_ls_wR_factor_ref 0.1083
_reflns_Friedel_coverage 0.912
_reflns_Friedel_fraction_full 0.994
_reflns_Friedel_fraction_max 0.972
_reflns_number_gt 3815
_reflns_number_total 3983
_reflns_threshold_expression 'I > 2\s(I)'
_cod_data_source_file np0c01344_si_010.cif
_cod_data_source_block 20200808_tof-9a_2
_cod_depositor_comments 'Adding full bibliography for 1560283--1560291.cif.'
_cod_database_code 1560287
_shelx_shelxl_version_number 2014/7
_shelx_space_group_comment
;
The symmetry employed for this shelxl refinement is uniquely defined
by the following loop, which should always be used as a source of
symmetry information in preference to the above space-group names.
They are only intended as comments.
;
_shelx_estimated_absorpt_t_max 0.923
_shelx_estimated_absorpt_t_min 0.908
_reflns_odcompleteness_completeness 99.79
_reflns_odcompleteness_iscentric 1
_reflns_odcompleteness_theta 66.97
_olex2_refinement_description
;
1. Fixed Uiso
 At 1.2 times of:
  All C(H) groups, All C(H,H) groups
 At 1.5 times of:
  All C(H,H,H) groups, All O(H) groups
2.a Ternary CH refined with riding coordinates:
 C3(H3), C8(H8), C9(H9)
2.b Secondary CH2 refined with riding coordinates:
 C4(H4A,H4B), C5(H5A,H5B), C6(H6A,H6B), C10(H10A,H10B)
2.c Aromatic/amide H refined with riding coordinates:
 C11(H11), C12(H12), C14(H14), C16(H16)
2.d Idealised Me refined as rotating group:
 C19(H19A,H19B,H19C), C20(H20A,H20B,H20C), C22(H22A,H22B,H22C), C23(H23A,H23B,
 H23C)
2.e Idealised tetrahedral OH refined as rotating group:
 O7(H7)
;
_olex2_submission_special_instructions 'No special instructions were received'
_oxdiff_exptl_absorpt_empirical_details
;
Empirical correction (ABSPACK) includes:
- Absorption correction using spherical harmonics
- Frame scaling
;
_oxdiff_exptl_absorpt_empirical_full_max 2.520
_oxdiff_exptl_absorpt_empirical_full_min 0.422

loop_
_space_group_symop_operation_xyz
'x, y, z'
'-x, y+1/2, -z'

loop_
_atom_site_label
_atom_site_type_symbol
_atom_site_fract_x
_atom_site_fract_y
_atom_site_fract_z
_atom_site_U_iso_or_equiv
_atom_site_adp_type
_atom_site_occupancy
_atom_site_site_symmetry_order
_atom_site_calc_flag
_atom_site_refinement_flags_posn
_atom_site_refinement_flags_adp
_atom_site_refinement_flags_occupancy
_atom_site_disorder_assembly
_atom_site_disorder_group
C1 C 0.4347(5) 0.56102(17) 0.2044(2) 0.0212(5) Uani 1 1 d . . . . .
C3 C 0.2881(5) 0.69721(16) 0.2357(2) 0.0237(6) Uani 1 1 d . . . . .
H3 H 0.4545 0.7163 0.2363 0.028 Uiso 1 1 calc R . . . .
C4 C 0.1755(5) 0.73893(16) 0.3352(2) 0.0232(5) Uani 1 1 d . . . . .
H4A H 0.0209 0.7130 0.3403 0.028 Uiso 1 1 calc R . . . .
H4B H 0.1444 0.7962 0.3127 0.028 Uiso 1 1 calc R . . . .
C5 C 0.3234(5) 0.73705(17) 0.4606(2) 0.0232(5) Uani 1 1 d . . . . .
H5A H 0.4909 0.7472 0.4517 0.028 Uiso 1 1 calc R . . . .
H5B H 0.2701 0.7823 0.5073 0.028 Uiso 1 1 calc R . . . .
C6 C 0.3105(5) 0.65750(15) 0.5326(2) 0.0203(5) Uani 1 1 d . . . . .
H6A H 0.3512 0.6113 0.4842 0.024 Uiso 1 1 calc R . . . .
H6B H 0.4299 0.6599 0.6038 0.024 Uiso 1 1 calc R . . . .
C7 C 0.0675(5) 0.64249(16) 0.5706(2) 0.0208(5) Uani 1 1 d . . . . .
C8 C 0.0402(5) 0.57802(15) 0.6669(2) 0.0194(5) Uani 1 1 d . . . . .
H8 H 0.0028 0.6075 0.7385 0.023 Uiso 1 1 calc R . . . .
C9 C -0.1552(5) 0.51168(15) 0.6363(2) 0.0195(5) Uani 1 1 d . . . . .
H9 H -0.3037 0.5295 0.6663 0.023 Uiso 1 1 calc R . . . .
C10 C -0.2142(5) 0.48644(16) 0.5039(2) 0.0208(5) Uani 1 1 d . . . . .
H10A H -0.3454 0.4468 0.4973 0.025 Uiso 1 1 calc R . . . .
H10B H -0.2722 0.5349 0.4579 0.025 Uiso 1 1 calc R . . . .
C11 C -0.0122(5) 0.44971(16) 0.4466(2) 0.0205(5) Uani 1 1 d . . . . .
H11 H 0.0729 0.4059 0.4855 0.025 Uiso 1 1 calc R . . . .
C12 C 0.0531(5) 0.47606(16) 0.3427(2) 0.0203(5) Uani 1 1 d . . . . .
H12 H -0.0135 0.5251 0.3105 0.024 Uiso 1 1 calc R . . . .
C13 C 0.2255(5) 0.43182(15) 0.2755(2) 0.0191(5) Uani 1 1 d . . . . .
C14 C 0.2023(5) 0.34678(16) 0.2701(2) 0.0218(5) Uani 1 1 d . . . . .
H14 H 0.0900 0.3209 0.3116 0.026 Uiso 1 1 calc R . . . .
C15 C 0.3456(5) 0.29898(16) 0.2031(2) 0.0218(5) Uani 1 1 d . . . . .
C16 C 0.5191(5) 0.33555(17) 0.1434(2) 0.0227(5) Uani 1 1 d . . . . .
H16 H 0.6165 0.3036 0.1006 0.027 Uiso 1 1 calc R . . . .
C17 C 0.5456(5) 0.42090(16) 0.1484(2) 0.0214(5) Uani 1 1 d . . . . .
C18 C 0.3998(5) 0.47152(17) 0.2123(2) 0.0202(5) Uani 1 1 d . . . . .
C19 C 0.1431(6) 0.7136(2) 0.1133(2) 0.0318(6) Uani 1 1 d . . . . .
H19A H 0.2161 0.6852 0.0522 0.048 Uiso 1 1 calc GR . . . .
H19B H 0.1407 0.7719 0.0973 0.048 Uiso 1 1 calc GR . . . .
H19C H -0.0189 0.6941 0.1132 0.048 Uiso 1 1 calc GR . . . .
C20 C 0.4222(6) 0.16666(17) 0.1234(2) 0.0277(6) Uani 1 1 d . . . . .
H20A H 0.5923 0.1698 0.1503 0.042 Uiso 1 1 calc GR . . . .
H20B H 0.3900 0.1862 0.0420 0.042 Uiso 1 1 calc GR . . . .
H20C H 0.3697 0.1104 0.1270 0.042 Uiso 1 1 calc GR . . . .
C21 C 0.1765(5) 0.46268(16) 0.7672(2) 0.0205(5) Uani 1 1 d . . . . .
C22 C 0.3487(5) 0.39230(17) 0.7585(3) 0.0280(6) Uani 1 1 d . . . . .
H22A H 0.2970 0.3452 0.8003 0.042 Uiso 1 1 calc GR . . . .
H22B H 0.5075 0.4083 0.7942 0.042 Uiso 1 1 calc GR . . . .
H22C H 0.3514 0.3785 0.6754 0.042 Uiso 1 1 calc GR . . . .
C23 C 0.1552(5) 0.48629(18) 0.8967(2) 0.0276(6) Uani 1 1 d . . . . .
H23A H 0.0499 0.5330 0.8975 0.041 Uiso 1 1 calc GR . . . .
H23B H 0.3118 0.5001 0.9378 0.041 Uiso 1 1 calc GR . . . .
H23C H 0.0906 0.4406 0.9366 0.041 Uiso 1 1 calc GR . . . .
O1 O 0.5899(4) 0.59277(12) 0.15024(17) 0.0265(4) Uani 1 1 d . . . . .
O2 O 0.2847(3) 0.60789(11) 0.25799(16) 0.0226(4) Uani 1 1 d . . . . .
O3 O -0.1116(4) 0.68175(13) 0.53378(17) 0.0293(4) Uani 1 1 d . . . . .
O4 O 0.2541(3) 0.53139(11) 0.70155(16) 0.0206(4) Uani 1 1 d . . . . .
O5 O -0.0561(3) 0.44200(10) 0.70576(15) 0.0213(4) Uani 1 1 d . . . . .
O6 O 0.2951(4) 0.21674(12) 0.19940(17) 0.0269(4) Uani 1 1 d . . . . .
O7 O 0.7145(4) 0.45149(13) 0.08509(17) 0.0259(4) Uani 1 1 d . . . . .
H7 H 0.7213 0.5018 0.0930 0.039 Uiso 1 1 calc GR . . . .

loop_
_atom_site_aniso_label
_atom_site_aniso_U_11
_atom_site_aniso_U_22
_atom_site_aniso_U_33
_atom_site_aniso_U_23
_atom_site_aniso_U_13
_atom_site_aniso_U_12
C1 0.0200(13) 0.0268(13) 0.0170(12) 0.0031(9) 0.0037(9) 0.0014(10)
C3 0.0253(14) 0.0212(13) 0.0260(13) 0.0073(10) 0.0085(10) -0.0005(10)
C4 0.0229(14) 0.0211(12) 0.0264(13) 0.0045(10) 0.0062(10) 0.0019(10)
C5 0.0233(14) 0.0213(12) 0.0258(12) 0.0033(10) 0.0056(10) -0.0015(10)
C6 0.0211(13) 0.0200(12) 0.0204(11) 0.0026(9) 0.0048(9) 0.0008(9)
C7 0.0232(14) 0.0219(12) 0.0179(11) -0.0017(9) 0.0050(9) 0.0006(9)
C8 0.0214(13) 0.0205(12) 0.0168(11) -0.0001(9) 0.0049(9) 0.0026(10)
C9 0.0192(13) 0.0206(12) 0.0195(11) 0.0001(9) 0.0055(9) 0.0027(9)
C10 0.0182(13) 0.0240(12) 0.0207(11) -0.0032(9) 0.0048(9) -0.0025(10)
C11 0.0204(13) 0.0224(12) 0.0192(11) -0.0011(9) 0.0048(9) -0.0005(10)
C12 0.0203(13) 0.0209(11) 0.0199(11) -0.0002(9) 0.0034(9) -0.0015(9)
C13 0.0191(13) 0.0232(12) 0.0153(10) 0.0006(9) 0.0028(9) 0.0000(9)
C14 0.0233(14) 0.0252(13) 0.0181(11) -0.0013(9) 0.0074(9) -0.0001(10)
C15 0.0267(14) 0.0228(12) 0.0164(11) 0.0001(9) 0.0047(9) 0.0024(10)
C16 0.0251(14) 0.0261(13) 0.0177(11) -0.0014(10) 0.0062(9) 0.0055(11)
C17 0.0202(13) 0.0300(14) 0.0146(10) 0.0018(9) 0.0040(9) -0.0002(10)
C18 0.0195(12) 0.0261(13) 0.0150(11) 0.0008(9) 0.0026(8) 0.0023(10)
C19 0.0377(18) 0.0348(15) 0.0238(13) 0.0078(11) 0.0071(11) 0.0061(13)
C20 0.0380(17) 0.0240(13) 0.0231(12) -0.0034(10) 0.0112(11) 0.0059(11)
C21 0.0191(13) 0.0216(12) 0.0220(11) 0.0047(9) 0.0067(9) -0.0012(10)
C22 0.0244(15) 0.0265(14) 0.0344(14) 0.0071(11) 0.0079(11) 0.0024(11)
C23 0.0329(16) 0.0305(14) 0.0194(12) 0.0034(10) 0.0031(10) -0.0005(12)
O1 0.0251(10) 0.0290(10) 0.0277(9) 0.0042(8) 0.0113(7) -0.0015(8)
O2 0.0257(10) 0.0205(9) 0.0233(9) 0.0015(7) 0.0094(7) 0.0006(7)
O3 0.0252(11) 0.0331(11) 0.0310(9) 0.0098(8) 0.0088(8) 0.0097(8)
O4 0.0186(9) 0.0211(9) 0.0227(8) 0.0041(7) 0.0054(7) 0.0001(7)
O5 0.0208(10) 0.0206(9) 0.0225(9) 0.0029(7) 0.0027(7) -0.0010(7)
O6 0.0379(12) 0.0215(9) 0.0243(9) -0.0025(7) 0.0149(8) 0.0018(8)
O7 0.0255(10) 0.0325(10) 0.0221(9) 0.0027(8) 0.0116(7) -0.0010(8)

loop_
_atom_type_symbol
_atom_type_description
_atom_type_scat_dispersion_real
_atom_type_scat_dispersion_imag
_atom_type_scat_source
C C 0.0181 0.0091 'International Tables Vol C Tables 4.2.6.8 and 6.1.1.4'
H H 0.0000 0.0000 'International Tables Vol C Tables 4.2.6.8 and 6.1.1.4'
O O 0.0492 0.0322 'International Tables Vol C Tables 4.2.6.8 and 6.1.1.4'

loop_
_geom_angle_atom_site_label_1
_geom_angle_atom_site_label_2
_geom_angle_atom_site_label_3
_geom_angle
_geom_angle_site_symmetry_1
_geom_angle_site_symmetry_3
_geom_angle_publ_flag
O1 C1 C18 123.3(2) . . ?
O1 C1 O2 120.7(2) . . ?
O2 C1 C18 116.0(2) . . ?
C4 C3 H3 110.1 . . ?
C4 C3 C19 111.3(2) . . ?
C19 C3 H3 110.1 . . ?
O2 C3 H3 110.1 . . ?
O2 C3 C4 107.4(2) . . ?
O2 C3 C19 108.0(2) . . ?
C3 C4 H4A 108.3 . . ?
C3 C4 H4B 108.3 . . ?
C3 C4 C5 116.1(2) . . ?
H4A C4 H4B 107.4 . . ?
C5 C4 H4A 108.3 . . ?
C5 C4 H4B 108.3 . . ?
C4 C5 H5A 108.2 . . ?
C4 C5 H5B 108.2 . . ?
H5A C5 H5B 107.4 . . ?
C6 C5 C4 116.3(2) . . ?
C6 C5 H5A 108.2 . . ?
C6 C5 H5B 108.2 . . ?
C5 C6 H6A 108.9 . . ?
C5 C6 H6B 108.9 . . ?
H6A C6 H6B 107.7 . . ?
C7 C6 C5 113.3(2) . . ?
C7 C6 H6A 108.9 . . ?
C7 C6 H6B 108.9 . . ?
C6 C7 C8 119.6(2) . . ?
O3 C7 C6 124.0(2) . . ?
O3 C7 C8 116.4(2) . . ?
C7 C8 H8 107.4 . . ?
C7 C8 C9 117.1(2) . . ?
C9 C8 H8 107.4 . . ?
O4 C8 C7 113.3(2) . . ?
O4 C8 H8 107.4 . . ?
O4 C8 C9 103.7(2) . . ?
C8 C9 H9 109.1 . . ?
C10 C9 C8 117.2(2) . . ?
C10 C9 H9 109.1 . . ?
O5 C9 C8 102.5(2) . . ?
O5 C9 H9 109.1 . . ?
O5 C9 C10 109.4(2) . . ?
C9 C10 H10A 108.2 . . ?
C9 C10 H10B 108.2 . . ?
H10A C10 H10B 107.3 . . ?
C11 C10 C9 116.4(2) . . ?
C11 C10 H10A 108.2 . . ?
C11 C10 H10B 108.2 . . ?
C10 C11 H11 118.0 . . ?
C12 C11 C10 123.9(2) . . ?
C12 C11 H11 118.0 . . ?
C11 C12 H12 118.0 . . ?
C11 C12 C13 124.1(2) . . ?
C13 C12 H12 118.0 . . ?
C14 C13 C12 116.0(2) . . ?
C14 C13 C18 119.4(2) . . ?
C18 C13 C12 124.5(2) . . ?
C13 C14 H14 119.5 . . ?
C13 C14 C15 121.0(2) . . ?
C15 C14 H14 119.5 . . ?
C16 C15 C14 120.7(2) . . ?
O6 C15 C14 115.1(2) . . ?
O6 C15 C16 124.1(2) . . ?
C15 C16 H16 120.5 . . ?
C15 C16 C17 118.9(2) . . ?
C17 C16 H16 120.5 . . ?
C16 C17 C18 122.0(2) . . ?
O7 C17 C16 114.9(2) . . ?
O7 C17 C18 123.0(2) . . ?
C13 C18 C1 125.3(2) . . ?
C17 C18 C1 116.8(2) . . ?
C17 C18 C13 117.8(2) . . ?
C3 C19 H19A 109.5 . . ?
C3 C19 H19B 109.5 . . ?
C3 C19 H19C 109.5 . . ?
H19A C19 H19B 109.5 . . ?
H19A C19 H19C 109.5 . . ?
H19B C19 H19C 109.5 . . ?
H20A C20 H20B 109.5 . . ?
H20A C20 H20C 109.5 . . ?
H20B C20 H20C 109.5 . . ?
O6 C20 H20A 109.5 . . ?
O6 C20 H20B 109.5 . . ?
O6 C20 H20C 109.5 . . ?
C22 C21 C23 112.6(2) . . ?
O4 C21 C22 108.3(2) . . ?
O4 C21 C23 111.3(2) . . ?
O5 C21 C22 109.9(2) . . ?
O5 C21 C23 109.7(2) . . ?
O5 C21 O4 104.67(19) . . ?
C21 C22 H22A 109.5 . . ?
C21 C22 H22B 109.5 . . ?
C21 C22 H22C 109.5 . . ?
H22A C22 H22B 109.5 . . ?
H22A C22 H22C 109.5 . . ?
H22B C22 H22C 109.5 . . ?
C21 C23 H23A 109.5 . . ?
C21 C23 H23B 109.5 . . ?
C21 C23 H23C 109.5 . . ?
H23A C23 H23B 109.5 . . ?
H23A C23 H23C 109.5 . . ?
H23B C23 H23C 109.5 . . ?
C1 O2 C3 117.4(2) . . ?
C8 O4 C21 104.51(18) . . ?
C21 O5 C9 109.71(19) . . ?
C15 O6 C20 117.0(2) . . ?
C17 O7 H7 109.5 . . ?

loop_
_geom_bond_atom_site_label_1
_geom_bond_atom_site_label_2
_geom_bond_distance
_geom_bond_site_symmetry_2
_geom_bond_publ_flag
C1 C18 1.467(4) . ?
C1 O1 1.236(3) . ?
C1 O2 1.333(3) . ?
C3 H3 0.9800 . ?
C3 C4 1.512(4) . ?
C3 C19 1.521(4) . ?
C3 O2 1.468(3) . ?
C4 H4A 0.9700 . ?
C4 H4B 0.9700 . ?
C4 C5 1.533(4) . ?
C5 H5A 0.9700 . ?
C5 H5B 0.9700 . ?
C5 C6 1.527(3) . ?
C6 H6A 0.9700 . ?
C6 H6B 0.9700 . ?
C6 C7 1.498(4) . ?
C7 C8 1.524(3) . ?
C7 O3 1.212(3) . ?
C8 H8 0.9800 . ?
C8 C9 1.539(4) . ?
C8 O4 1.424(3) . ?
C9 H9 0.9800 . ?
C9 C10 1.533(3) . ?
C9 O5 1.439(3) . ?
C10 H10A 0.9700 . ?
C10 H10B 0.9700 . ?
C10 C11 1.496(4) . ?
C11 H11 0.9300 . ?
C11 C12 1.336(3) . ?
C12 H12 0.9300 . ?
C12 C13 1.485(4) . ?
C13 C14 1.384(4) . ?
C13 C18 1.433(4) . ?
C14 H14 0.9300 . ?
C14 C15 1.403(4) . ?
C15 C16 1.384(4) . ?
C15 O6 1.361(3) . ?
C16 H16 0.9300 . ?
C16 C17 1.390(4) . ?
C17 C18 1.416(4) . ?
C17 O7 1.350(3) . ?
C19 H19A 0.9600 . ?
C19 H19B 0.9600 . ?
C19 H19C 0.9600 . ?
C20 H20A 0.9600 . ?
C20 H20B 0.9600 . ?
C20 H20C 0.9600 . ?
C20 O6 1.432(3) . ?
C21 C22 1.504(4) . ?
C21 C23 1.521(4) . ?
C21 O4 1.433(3) . ?
C21 O5 1.428(3) . ?
C22 H22A 0.9600 . ?
C22 H22B 0.9600 . ?
C22 H22C 0.9600 . ?
C23 H23A 0.9600 . ?
C23 H23B 0.9600 . ?
C23 H23C 0.9600 . ?
O7 H7 0.8200 . ?

loop_
_geom_hbond_atom_site_label_D
_geom_hbond_atom_site_label_H
_geom_hbond_atom_site_label_A
_geom_hbond_distance_DH
_geom_hbond_distance_HA
_geom_hbond_distance_DA
_geom_hbond_angle_DHA
_geom_hbond_site_symmetry_A
O7 H7 O1 0.82 1.80 2.528(3) 146.7 .

loop_
_geom_torsion_atom_site_label_1
_geom_torsion_atom_site_label_2
_geom_torsion_atom_site_label_3
_geom_torsion_atom_site_label_4
_geom_torsion
_geom_torsion_site_symmetry_1
_geom_torsion_site_symmetry_2
_geom_torsion_site_symmetry_3
_geom_torsion_site_symmetry_4
_geom_torsion_publ_flag
C3 C4 C5 C6 -80.8(3) . . . . ?
C4 C3 O2 C1 -160.7(2) . . . . ?
C4 C5 C6 C7 -67.8(3) . . . . ?
C5 C6 C7 C8 -165.5(2) . . . . ?
C5 C6 C7 O3 10.6(4) . . . . ?
C6 C7 C8 C9 -127.4(2) . . . . ?
C6 C7 C8 O4 -6.7(3) . . . . ?
C7 C8 C9 C10 30.4(3) . . . . ?
C7 C8 C9 O5 150.2(2) . . . . ?
C7 C8 O4 C21 -166.0(2) . . . . ?
C8 C9 C10 C11 61.1(3) . . . . ?
C8 C9 O5 C21 -2.1(2) . . . . ?
C9 C8 O4 C21 -37.9(2) . . . . ?
C9 C10 C11 C12 -128.4(3) . . . . ?
C10 C9 O5 C21 122.9(2) . . . . ?
C10 C11 C12 C13 -169.7(2) . . . . ?
C11 C12 C13 C14 41.2(4) . . . . ?
C11 C12 C13 C18 -142.4(3) . . . . ?
C12 C13 C14 C15 176.1(2) . . . . ?
C12 C13 C18 C1 0.1(4) . . . . ?
C12 C13 C18 C17 -177.6(2) . . . . ?
C13 C14 C15 C16 1.9(4) . . . . ?
C13 C14 C15 O6 -176.3(2) . . . . ?
C14 C13 C18 C1 176.4(2) . . . . ?
C14 C13 C18 C17 -1.3(3) . . . . ?
C14 C15 C16 C17 -1.6(4) . . . . ?
C14 C15 O6 C20 174.7(2) . . . . ?
C15 C16 C17 C18 -0.3(4) . . . . ?
C15 C16 C17 O7 -178.3(2) . . . . ?
C16 C15 O6 C20 -3.5(4) . . . . ?
C16 C17 C18 C1 -176.2(2) . . . . ?
C16 C17 C18 C13 1.7(4) . . . . ?
C18 C1 O2 C3 -170.4(2) . . . . ?
C18 C13 C14 C15 -0.5(4) . . . . ?
C19 C3 C4 C5 -171.8(2) . . . . ?
C19 C3 O2 C1 79.3(3) . . . . ?
C22 C21 O4 C8 154.2(2) . . . . ?
C22 C21 O5 C9 -137.0(2) . . . . ?
C23 C21 O4 C8 -81.5(2) . . . . ?
C23 C21 O5 C9 98.6(2) . . . . ?
O1 C1 C18 C13 178.9(2) . . . . ?
O1 C1 C18 C17 -3.4(4) . . . . ?
O1 C1 O2 C3 8.5(3) . . . . ?
O2 C1 C18 C13 -2.2(4) . . . . ?
O2 C1 C18 C17 175.5(2) . . . . ?
O2 C3 C4 C5 70.3(3) . . . . ?
O3 C7 C8 C9 56.3(3) . . . . ?
O3 C7 C8 O4 177.0(2) . . . . ?
O4 C8 C9 C10 -95.2(2) . . . . ?
O4 C8 C9 O5 24.5(2) . . . . ?
O4 C21 O5 C9 -20.9(2) . . . . ?
O5 C9 C10 C11 -54.9(3) . . . . ?
O5 C21 O4 C8 37.0(2) . . . . ?
O6 C15 C16 C17 176.5(2) . . . . ?
O7 C17 C18 C1 1.7(3) . . . . ?
O7 C17 C18 C13 179.6(2) . . . . ?
